data_2105462
loop_
_publ_author_name
'Gomes, Ligia Rebelo'
'Low, John Nicolson'
'Cagide, Fernando'
'Gaspar, Alexandra'
'Reis, Joana'
'Borges, Fernanda'

_publ_section_title
;
 Structural characterization of some
 <i>N</i>-phenyl-4-oxo-4<i>H</i>-2-chromone carboxamides
;
_journal_coeditor_code PS5026
_journal_issue 3
_journal_name_full 'Acta Crystallographica Section B'
_journal_page_first 294
_journal_page_last 309
_journal_paper_doi 10.1107/S2052519213009676
_journal_volume 69
_journal_year 2013
_chemical_formula_moiety 'C18 H15 N O3'
_chemical_formula_sum 'C18 H15 N O3'
_chemical_formula_weight 293.31
_space_group_IT_number 61
_symmetry_cell_setting orthorhombic
_symmetry_space_group_name_Hall '-P 2ac 2ab'
_symmetry_space_group_name_H-M 'P b c a'
_atom_sites_solution_hydrogens geom
_atom_sites_solution_primary direct
_atom_sites_solution_secondary difmap
_audit_creation_method SHELXL-97
_cell_angle_alpha 90.00
_cell_angle_beta 90.00
_cell_angle_gamma 90.00
_cell_formula_units_Z 8
_cell_length_a 21.094(9)
_cell_length_b 16.297(7)
_cell_length_c 8.402(3)
_cell_measurement_reflns_used 8087
_cell_measurement_temperature 100(2)
_cell_measurement_theta_max 27.5
_cell_measurement_theta_min 2.3
_cell_volume 2888(2)
_computing_cell_refinement
;
CrystalClear-SM Expert 2.0 r13 (Rigaku, 2011)
;
_computing_data_collection
;
CrystalClear-SM Expert 2.0 r13 (Rigaku, 2011)
;
_computing_data_reduction
;
CrystalClear-SM Expert 2.0 r13 (Rigaku, 2011)
;
_computing_molecular_graphics 'PLATON (Spek,2003)'
_computing_publication_material
;
Oscail (McArdle et al., 2004),
SHELXS-97 (Sheldrick, 2008)
;
_computing_structure_refinement
;
Oscail (McArdle et al., 2004),
SHELXS-97 (Sheldrick, 2008)
;
_computing_structure_solution 'SHELXS (Sheldrick, 2008)'
_diffrn_ambient_temperature 100
_diffrn_detector_area_resol_mean 28.5714
_diffrn_measured_fraction_theta_full 0.995
_diffrn_measured_fraction_theta_max 0.995
_diffrn_measurement_device
;
AFC12 (Right): Kappa 3 circle
;
_diffrn_measurement_device_type
;
Rigaku Saturn724+ (2x2 bin mode)
;
_diffrn_measurement_method 'profile data from \w-scans'
_diffrn_radiation_monochromator Confocal
_diffrn_radiation_source 'fine-focus sealed tube'
_diffrn_radiation_type MoK\a
_diffrn_radiation_wavelength 0.71075
_diffrn_reflns_av_R_equivalents 0.0473
_diffrn_reflns_av_sigmaI/netI 0.0372
_diffrn_reflns_limit_h_max 27
_diffrn_reflns_limit_h_min -22
_diffrn_reflns_limit_k_max 17
_diffrn_reflns_limit_k_min -21
_diffrn_reflns_limit_l_max 9
_diffrn_reflns_limit_l_min -10
_diffrn_reflns_number 15138
_diffrn_reflns_theta_full 27.49
_diffrn_reflns_theta_max 27.49
_diffrn_reflns_theta_min 3.16
_exptl_absorpt_coefficient_mu 0.092
_exptl_absorpt_correction_T_max 0.9982
_exptl_absorpt_correction_T_min 0.9622
_exptl_absorpt_correction_type multi-scan
_exptl_absorpt_process_details
;
CrystalClear-SM Expert 2.0 r13 (Rigaku, 2011)
;
_exptl_crystal_colour colourless
_exptl_crystal_density_diffrn 1.349
_exptl_crystal_density_method 'not measured'
_exptl_crystal_description needle
_exptl_crystal_F_000 1232
_exptl_crystal_size_max 0.42
_exptl_crystal_size_mid 0.03
_exptl_crystal_size_min 0.02
_refine_diff_density_max 0.240
_refine_diff_density_min -0.274
_refine_ls_extinction_coef 0.0030(5)
_refine_ls_extinction_expression Fc^*^=kFc[1+0.001xFc^2^\l^3^/sin(2\q)]^-1/4^
_refine_ls_extinction_method SHELXL
_refine_ls_goodness_of_fit_ref 1.218
_refine_ls_hydrogen_treatment constr
_refine_ls_matrix_type full
_refine_ls_number_parameters 202
_refine_ls_number_reflns 3292
_refine_ls_number_restraints 0
_refine_ls_restrained_S_all 1.218
_refine_ls_R_factor_all 0.0755
_refine_ls_R_factor_gt 0.0673
_refine_ls_shift/su_max 0.001
_refine_ls_shift/su_mean 0.000
_refine_ls_structure_factor_coef Fsqd
_refine_ls_weighting_details 'calc w=1/[\s^2^(Fo^2^)+(0.0317P)^2^+2.9914P] where P=(Fo^2^+2Fc^2^)/3'
_refine_ls_weighting_scheme calc
_refine_ls_wR_factor_gt 0.1311
_refine_ls_wR_factor_ref 0.1345
_reflns_number_gt 3016
_reflns_number_total 3292
_reflns_threshold_expression >2sigma(I)
_cod_data_source_file ps5026.cif
_cod_data_source_block 7
_cod_original_sg_symbol_H-M Pbca
_cod_database_code 2105462
_cod_database_fobs_code 2105462

loop_
_symmetry_equiv_pos_as_xyz
'x, y, z'
'-x+1/2, -y, z+1/2'
'x+1/2, -y+1/2, -z'
'-x, y+1/2, -z+1/2'
'-x, -y, -z'
'x-1/2, y, -z-1/2'
'-x-1/2, y-1/2, z'
'x, -y-1/2, z-1/2'

loop_
_atom_site_type_symbol
_atom_site_label
_atom_site_fract_x
_atom_site_fract_y
_atom_site_fract_z
_atom_site_U_iso_or_equiv
_atom_site_adp_type
_atom_site_calc_flag
_atom_site_refinement_flags
_atom_site_occupancy
_atom_site_symmetry_multiplicity
O O1 0.55375(7) 0.66144(9) 0.60195(16) 0.0192(3) Uani d . 1 1
O O2 0.62167(7) 0.67264(9) 0.98491(17) 0.0227(4) Uani d . 1 1
O O4 0.42329(7) 0.52040(10) 0.84134(19) 0.0262(4) Uani d . 1 1
N N2 0.64975(8) 0.73701(10) 0.7539(2) 0.0183(4) Uani d . 1 1
H H2 0.6360 0.7459 0.6463 0.022 Uiso d R 1 1
C C2 0.55920(10) 0.64433(12) 0.7602(2) 0.0175(4) Uani d . 1 1
C C3 0.51890(10) 0.59682(13) 0.8425(3) 0.0198(4) Uani d . 1 1
H H3 0.5269 0.5864 0.9519 0.024 Uiso calc R 1 1
C C4 0.46314(10) 0.56096(12) 0.7674(3) 0.0198(4) Uani d . 1 1
C C4A 0.45796(9) 0.57841(12) 0.5962(2) 0.0186(4) Uani d . 1 1
C C5 0.40836(10) 0.54582(13) 0.5041(3) 0.0210(4) Uani d . 1 1
H H5 0.3772 0.5122 0.5532 0.025 Uiso calc R 1 1
C C6 0.40436(10) 0.56207(14) 0.3439(3) 0.0236(5) Uani d . 1 1
H H6 0.3705 0.5400 0.2829 0.028 Uiso calc R 1 1
C C7 0.45054(10) 0.61135(13) 0.2706(3) 0.0224(5) Uani d . 1 1
H H7 0.4476 0.6227 0.1599 0.027 Uiso calc R 1 1
C C8 0.50023(10) 0.64347(13) 0.3577(3) 0.0206(4) Uani d . 1 1
H H8 0.5318 0.6762 0.3078 0.025 Uiso calc R 1 1
C C8A 0.50320(9) 0.62698(12) 0.5200(2) 0.0180(4) Uani d . 1 1
C C21 0.61389(10) 0.68602(12) 0.8420(2) 0.0188(4) Uani d . 1 1
C C211 0.69852(9) 0.78711(12) 0.8247(2) 0.0177(4) Uani d . 1 1
C C212 0.75124(9) 0.75153(13) 0.8986(2) 0.0181(4) Uani d . 1 1
C C213 0.79617(9) 0.80408(13) 0.9700(2) 0.0189(4) Uani d . 1 1
C C214 0.78806(10) 0.88859(13) 0.9618(3) 0.0215(5) Uani d . 1 1
H H214 0.8182 0.9237 1.0113 0.026 Uiso calc R 1 1
C C215 0.73638(10) 0.92271(13) 0.8821(3) 0.0215(5) Uani d . 1 1
H H215 0.7322 0.9806 0.8746 0.026 Uiso calc R 1 1
C C216 0.69118(10) 0.87202(13) 0.8138(3) 0.0205(4) Uani d . 1 1
H H216 0.6556 0.8948 0.7603 0.025 Uiso calc R 1 1
C C217 0.76132(10) 0.65978(13) 0.8988(3) 0.0221(5) Uani d . 1 1
H H21A 0.7505 0.6376 1.0037 0.033 Uiso calc R 1 1
H H21B 0.8058 0.6477 0.8751 0.033 Uiso calc R 1 1
H H21C 0.7342 0.6345 0.8178 0.033 Uiso calc R 1 1
C C218 0.85363(10) 0.76855(14) 1.0529(3) 0.0249(5) Uani d . 1 1
H H21D 0.8780 0.8129 1.1023 0.037 Uiso calc R 1 1
H H21E 0.8802 0.7399 0.9751 0.037 Uiso calc R 1 1
H H21F 0.8399 0.7298 1.1351 0.037 Uiso calc R 1 1

loop_
_atom_site_aniso_label
_atom_site_aniso_U_11
_atom_site_aniso_U_22
_atom_site_aniso_U_33
_atom_site_aniso_U_12
_atom_site_aniso_U_13
_atom_site_aniso_U_23
O1 0.0172(7) 0.0257(7) 0.0146(7) -0.0032(6) -0.0015(6) -0.0003(6)
O2 0.0269(8) 0.0257(8) 0.0156(7) -0.0033(6) -0.0033(6) 0.0000(6)
O4 0.0219(8) 0.0302(8) 0.0264(9) -0.0036(7) 0.0041(7) 0.0032(7)
N2 0.0169(8) 0.0217(8) 0.0165(8) -0.0017(7) -0.0032(7) 0.0003(7)
C2 0.0176(10) 0.0208(9) 0.0139(10) 0.0010(8) -0.0010(8) -0.0014(8)
C3 0.0189(10) 0.0234(10) 0.0171(10) 0.0004(8) 0.0013(8) 0.0009(8)
C4 0.0169(10) 0.0196(9) 0.0230(11) 0.0017(8) 0.0036(8) -0.0006(8)
C4A 0.0151(9) 0.0199(10) 0.0207(11) 0.0015(8) 0.0012(8) -0.0012(8)
C5 0.0145(9) 0.0205(10) 0.0280(12) 0.0009(8) -0.0003(9) -0.0012(9)
C6 0.0159(10) 0.0269(11) 0.0280(12) 0.0023(8) -0.0053(9) -0.0056(9)
C7 0.0198(10) 0.0284(11) 0.0189(11) 0.0048(9) -0.0030(9) -0.0013(9)
C8 0.0185(10) 0.0244(10) 0.0188(11) -0.0001(8) 0.0001(8) -0.0005(8)
C8A 0.0136(9) 0.0215(10) 0.0187(10) 0.0004(8) -0.0020(8) -0.0034(8)
C21 0.0181(10) 0.0206(10) 0.0176(11) 0.0009(8) -0.0010(8) -0.0010(8)
C211 0.0162(10) 0.0228(10) 0.0140(10) -0.0016(8) 0.0006(8) -0.0012(8)
C212 0.0169(9) 0.0224(10) 0.0148(10) 0.0002(8) 0.0025(8) 0.0023(8)
C213 0.0152(10) 0.0247(10) 0.0168(10) 0.0001(8) 0.0013(8) 0.0005(8)
C214 0.0189(10) 0.0237(10) 0.0220(11) -0.0021(8) -0.0004(9) -0.0022(8)
C215 0.0208(11) 0.0190(10) 0.0249(11) -0.0012(8) 0.0008(9) -0.0005(8)
C216 0.0181(10) 0.0236(10) 0.0198(10) 0.0021(8) -0.0013(9) 0.0007(8)
C217 0.0213(11) 0.0216(10) 0.0233(11) 0.0020(8) -0.0015(9) 0.0027(8)
C218 0.0187(10) 0.0305(12) 0.0257(12) 0.0006(9) -0.0035(9) -0.0003(9)

loop_
_atom_type_symbol
_atom_type_description
_atom_type_scat_dispersion_real
_atom_type_scat_dispersion_imag
_atom_type_scat_source
C C 0.0033 0.0016 'International Tables Vol C Tables 4.2.6.8 and 6.1.1.4'
H H 0.0000 0.0000 'International Tables Vol C Tables 4.2.6.8 and 6.1.1.4'
N N 0.0061 0.0033 'International Tables Vol C Tables 4.2.6.8 and 6.1.1.4'
O O 0.0106 0.0060 'International Tables Vol C Tables 4.2.6.8 and 6.1.1.4'

loop_
_geom_angle_atom_site_label_1
_geom_angle_atom_site_label_2
_geom_angle_atom_site_label_3
_geom_angle
C2 O1 C8A 117.75(16)
C21 N2 C211 121.60(17)
C21 N2 H2 116.2
C211 N2 H2 121.2
C3 C2 O1 124.55(19)
C3 C2 C21 120.71(19)
O1 C2 C21 114.70(17)
C2 C3 C4 121.3(2)
C2 C3 H3 119.3
C4 C3 H3 119.3
O4 C4 C3 123.1(2)
O4 C4 C4A 123.0(2)
C3 C4 C4A 113.96(18)
C8A C4A C5 118.08(19)
C8A C4A C4 120.51(19)
C5 C4A C4 121.40(19)
C6 C5 C4A 120.8(2)
C6 C5 H5 119.6
C4A C5 H5 119.6
C5 C6 C7 119.8(2)
C5 C6 H6 120.1
C7 C6 H6 120.1
C8 C7 C6 120.7(2)
C8 C7 H7 119.7
C6 C7 H7 119.7
C7 C8 C8A 118.7(2)
C7 C8 H8 120.6
C8A C8 H8 120.6
O1 C8A C8 116.26(18)
O1 C8A C4A 121.83(18)
C8 C8A C4A 121.91(19)
O2 C21 N2 124.81(19)
O2 C21 C2 117.88(19)
N2 C21 C2 117.29(18)
C216 C211 C212 121.88(19)
C216 C211 N2 117.08(18)
C212 C211 N2 121.03(18)
C211 C212 C213 118.09(19)
C211 C212 C217 121.51(18)
C213 C212 C217 120.38(18)
C214 C213 C212 119.84(19)
C214 C213 C218 120.05(19)
C212 C213 C218 120.10(19)
C213 C214 C215 121.0(2)
C213 C214 H214 119.5
C215 C214 H214 119.5
C216 C215 C214 119.92(19)
C216 C215 H215 120.0
C214 C215 H215 120.0
C215 C216 C211 119.2(2)
C215 C216 H216 120.4
C211 C216 H216 120.4
C212 C217 H21A 109.5
C212 C217 H21B 109.5
H21A C217 H21B 109.5
C212 C217 H21C 109.5
H21A C217 H21C 109.5
H21B C217 H21C 109.5
C213 C218 H21D 109.5
C213 C218 H21E 109.5
H21D C218 H21E 109.5
C213 C218 H21F 109.5
H21D C218 H21F 109.5
H21E C218 H21F 109.5

loop_
_geom_bond_atom_site_label_1
_geom_bond_atom_site_label_2
_geom_bond_distance
O1 C2 1.363(2)
O1 C8A 1.388(2)
O2 C21 1.231(3)
O4 C4 1.237(3)
N2 C21 1.345(3)
N2 C211 1.442(3)
N2 H2 0.96
C2 C3 1.342(3)
C2 C21 1.505(3)
C3 C4 1.457(3)
C3 H3 0.9500
C4 C4A 1.470(3)
C4A C8A 1.395(3)
C4A C5 1.406(3)
C5 C6 1.375(3)
C5 H5 0.9500
C6 C7 1.405(3)
C6 H6 0.9500
C7 C8 1.382(3)
C7 H7 0.9500
C8 C8A 1.391(3)
C8 H8 0.9500
C211 C216 1.396(3)
C211 C212 1.399(3)
C212 C213 1.411(3)
C212 C217 1.510(3)
C213 C214 1.390(3)
C213 C218 1.513(3)
C214 C215 1.395(3)
C214 H214 0.9500
C215 C216 1.386(3)
C215 H215 0.9500
C216 H216 0.9500
C217 H21A 0.9800
C217 H21B 0.9800
C217 H21C 0.9800
C218 H21D 0.9800
C218 H21E 0.9800
C218 H21F 0.9800

loop_
_geom_hbond_atom_site_label_D
_geom_hbond_atom_site_label_H
_geom_hbond_atom_site_label_A
_geom_hbond_site_symmetry_A
_geom_hbond_distance_DH
_geom_hbond_distance_HA
_geom_hbond_distance_DA
_geom_hbond_angle_DHA
N2 H2 O1 . 0.96 2.25 2.692(2) 107
N2 H2 O2 8_575 0.96 1.92 2.762(2) 145

loop_
_geom_torsion_atom_site_label_1
_geom_torsion_atom_site_label_2
_geom_torsion_atom_site_label_3
_geom_torsion_atom_site_label_4
_geom_torsion
C8A O1 C2 C3 -0.4(3)
C8A O1 C2 C21 -178.11(16)
O1 C2 C3 C4 -2.2(3)
C21 C2 C3 C4 175.44(18)
C2 C3 C4 O4 -176.2(2)
C2 C3 C4 C4A 2.9(3)
O4 C4 C4A C8A 177.7(2)
C3 C4 C4A C8A -1.4(3)
O4 C4 C4A C5 -3.4(3)
C3 C4 C4A C5 177.49(18)
C8A C4A C5 C6 -0.6(3)
C4 C4A C5 C6 -179.45(19)
C4A C5 C6 C7 0.4(3)
C5 C6 C7 C8 0.3(3)
C6 C7 C8 C8A -0.9(3)
C2 O1 C8A C8 -177.94(18)
C2 O1 C8A C4A 2.0(3)
C7 C8 C8A O1 -179.38(18)
C7 C8 C8A C4A 0.7(3)
C5 C4A C8A O1 -179.90(17)
C4 C4A C8A O1 -1.0(3)
C5 C4A C8A C8 0.0(3)
C4 C4A C8A C8 178.89(19)
C211 N2 C21 O2 -5.5(3)
C211 N2 C21 C2 172.70(17)
C3 C2 C21 O2 2.6(3)
O1 C2 C21 O2 -179.52(18)
C3 C2 C21 N2 -175.67(19)
O1 C2 C21 N2 2.2(3)
C21 N2 C211 C216 -117.3(2)
C21 N2 C211 C212 63.7(3)
C216 C211 C212 C213 3.1(3)
N2 C211 C212 C213 -177.96(18)
C216 C211 C212 C217 -175.2(2)
N2 C211 C212 C217 3.7(3)
C211 C212 C213 C214 -1.7(3)
C217 C212 C213 C214 176.64(19)
C211 C212 C213 C218 179.36(19)
C217 C212 C213 C218 -2.3(3)
C212 C213 C214 C215 -0.8(3)
C218 C213 C214 C215 178.2(2)
C213 C214 C215 C216 2.0(3)
C214 C215 C216 C211 -0.6(3)
C212 C211 C216 C215 -1.9(3)
N2 C211 C216 C215 179.08(18)
